data_1539958
loop_
_publ_author_name
'Wilhelmi, K.A.'

_publ_section_title
;
 The crystal structure of strontium chromate(IV), Sr2 Cr O4
;
_journal_name_full 'Arkiv foer Kemi'
_journal_page_first 157
_journal_page_last 165
_journal_volume 26
_journal_year 1967
_chemical_formula_sum 'Cr O4 Sr2'
_chemical_name_systematic 'Sr2 (Cr O4)'
_space_group_IT_number 33
_symmetry_space_group_name_Hall 'P 2c -2n'
_symmetry_space_group_name_H-M 'P n a 21'
_cell_angle_alpha 90
_cell_angle_beta 90
_cell_angle_gamma 90
_cell_formula_units_Z 8
_cell_length_a 14.182
_cell_length_b 5.788
_cell_length_c 10.1
_cell_volume 829.063
_citation_journal_id_ASTM ARKEAD
_cod_data_source_file Wilhelmi_ARKEAD_1967_1594.cif
_cod_data_source_block Cr1O4Sr2
_cod_original_cell_volume 829.0627
_cod_original_formula_sum 'Cr1 O4 Sr2'
_cod_database_code 1539958

loop_
_symmetry_equiv_pos_as_xyz
x,y,z
-x,-y,z+1/2
-x+1/2,y+1/2,z+1/2
x+1/2,-y+1/2,z

loop_
_atom_site_label
_atom_site_type_symbol
_atom_site_fract_x
_atom_site_fract_y
_atom_site_fract_z
_atom_site_occupancy
_atom_site_U_iso_or_equiv
Sr2 Sr+2 0.2032 0.1964 0.634 1 0.0
O7 O-2 0.9727 0.029 0.05 1 0.0
O1 O-2 0.1239 0.332 0.261 1 0.0
Cr2 Cr+4 0.2726 0.6996 0.7881 1 0.0
O5 O-2 0.453 0.788 0.278 1 0.0
Cr1 Cr+4 0.0246 0.7731 0.1276 1 0.0
Sr4 Sr+2 0.4531 0.2327 0.278 1 0.0
O6 O-2 0.2964 0.473 0.346 1 0.0
Sr1 Sr+2 0.13 0.2234 0 1 0.0
O3 O-2 0.1482 0.818 0.173 1 0.0
O8 O-2 0.012 0.558 0.02 1 0.0
Sr3 Sr+2 0.3788 0.1951 0.9106 1 0.0
O2 O-2 0.2547 0.003 0.43 1 0.0
O4 O-2 0.2996 0.137 0.134 1 0.0
